data_2238044
loop_
_publ_author_name
'Benaouida, Mohamed Amine'
'Chetioui, Souheyla'
'Bouaoud, Salah Eddine'

_publ_section_title
;
 1-(4-Hydroxyphenyl)-2-(2-oxidonaphthalen-1-yl)diazen-1-ium methanol
 hemisolvate
;
_journal_coeditor_code SU2594
_journal_issue 6
_journal_name_full 'Acta Crystallographica Section E'
_journal_page_first o867
_journal_page_last o868
_journal_paper_doi 10.1107/S1600536813012245
_journal_volume 69
_journal_year 2013
_chemical_formula_iupac 'C16 H12 N2 O2, 0.5C H4 O'
_chemical_formula_moiety 'C16 H12 N2 O2, 0.5(C H4 O)'
_chemical_formula_sum 'C16.5 H14 N2 O2.5'
_chemical_formula_weight 280.30
_chemical_name_systematic
;
1-(4-Hydroxyphenyl)-2-(2-oxidonaphthalen-1-yl)diazen-1-ium methanol hemisolvate
;
_space_group_IT_number 15
_symmetry_cell_setting monoclinic
_symmetry_space_group_name_Hall '-C 2yc'
_symmetry_space_group_name_H-M 'C 1 2/c 1'
_atom_sites_solution_hydrogens geom
_atom_sites_solution_primary direct
_atom_sites_solution_secondary difmap
_audit_creation_method SHELXL-97
_cell_angle_alpha 90.00
_cell_angle_beta 113.985(4)
_cell_angle_gamma 90.00
_cell_formula_units_Z 8
_cell_length_a 26.942(7)
_cell_length_b 6.3479(17)
_cell_length_c 17.579(5)
_cell_measurement_reflns_used 1832
_cell_measurement_temperature 293(2)
_cell_measurement_theta_max 25.71
_cell_measurement_theta_min 2.40
_cell_volume 2746.8(13)
_computing_cell_refinement 'SAINT (Bruker, 2006)'
_computing_data_collection 'APEX2 (Bruker, 2006)'
_computing_data_reduction 'SAINT (Bruker, 2006)'
_computing_molecular_graphics 'PLATON (Spek, 2009)'
_computing_publication_material 'WinGX publication routines (Farrugia, 2012)'
_computing_structure_refinement 'SHELXL97 (Sheldrick, 2008)'
_computing_structure_solution 'SHELXS97 (Sheldrick, 2008)'
_diffrn_ambient_temperature 293(2)
_diffrn_measured_fraction_theta_full 0.985
_diffrn_measured_fraction_theta_max 0.985
_diffrn_measurement_device_type 'Bruker APEXII CCD'
_diffrn_measurement_method 'phi and omega scans'
_diffrn_radiation_monochromator graphite
_diffrn_radiation_source 'fine-focus sealed tube'
_diffrn_radiation_type MoK\a
_diffrn_radiation_wavelength 0.71073
_diffrn_reflns_av_R_equivalents 0.0321
_diffrn_reflns_av_sigmaI/netI 0.0366
_diffrn_reflns_limit_h_max 37
_diffrn_reflns_limit_h_min -38
_diffrn_reflns_limit_k_max 9
_diffrn_reflns_limit_k_min -8
_diffrn_reflns_limit_l_max 24
_diffrn_reflns_limit_l_min -24
_diffrn_reflns_number 12992
_diffrn_reflns_theta_full 30.74
_diffrn_reflns_theta_max 30.74
_diffrn_reflns_theta_min 2.40
_exptl_absorpt_coefficient_mu 0.093
_exptl_absorpt_correction_type none
_exptl_crystal_colour red
_exptl_crystal_density_diffrn 1.356
_exptl_crystal_density_method 'not measured'
_exptl_crystal_description prismatic
_exptl_crystal_F_000 1176
_exptl_crystal_size_max 0.26
_exptl_crystal_size_mid 0.06
_exptl_crystal_size_min 0.05
_refine_diff_density_max 0.184
_refine_diff_density_min -0.181
_refine_ls_extinction_method none
_refine_ls_goodness_of_fit_ref 1.029
_refine_ls_hydrogen_treatment mixed
_refine_ls_matrix_type full
_refine_ls_number_parameters 202
_refine_ls_number_reflns 4212
_refine_ls_number_restraints 0
_refine_ls_restrained_S_all 1.029
_refine_ls_R_factor_all 0.1035
_refine_ls_R_factor_gt 0.0524
_refine_ls_shift/su_max 0.001
_refine_ls_shift/su_mean 0.000
_refine_ls_structure_factor_coef Fsqd
_refine_ls_weighting_details 'calc w=1/[\s^2^(Fo^2^)+(0.0652P)^2^+0.3604P] where P=(Fo^2^+2Fc^2^)/3'
_refine_ls_weighting_scheme calc
_refine_ls_wR_factor_gt 0.1280
_refine_ls_wR_factor_ref 0.1539
_reflns_number_gt 2286
_reflns_number_total 4212
_reflns_threshold_expression I>2sigma(I)
_cod_data_source_file su2594.cif
_cod_data_source_block I
_cod_original_sg_symbol_H-M 'C 2/c'
_cod_original_formula_sum 'C16.50 H14 N2 O2.50'
_cod_database_code 2238044
_cod_database_fobs_code 2238044

loop_
_symmetry_equiv_pos_site_id
_symmetry_equiv_pos_as_xyz
1 x,y,z
2 -x,y,1/2-z
3 -x,-y,-z
4 x,-y,1/2+z
5 1/2+x,1/2+y,z
6 1/2-x,1/2+y,1/2-z
7 1/2-x,1/2-y,-z
8 1/2+x,1/2-y,1/2+z

loop_
_atom_site_aniso_label
_atom_site_aniso_U_11
_atom_site_aniso_U_22
_atom_site_aniso_U_33
_atom_site_aniso_U_12
_atom_site_aniso_U_13
_atom_site_aniso_U_23
O1 0.0529(7) 0.0772(9) 0.0909(9) 0.0092(6) 0.0428(6) 0.0195(7)
O2 0.0765(9) 0.0569(8) 0.0916(9) 0.0183(7) 0.0265(8) 0.0293(7)
N1 0.0401(6) 0.0436(7) 0.0416(6) -0.0025(5) 0.0140(5) -0.0025(5)
N2 0.0390(6) 0.0523(8) 0.0480(7) -0.0009(6) 0.0209(5) 0.0012(6)
C1 0.0407(7) 0.0440(8) 0.0368(7) -0.0082(6) 0.0148(6) -0.0020(6)
C2 0.0462(8) 0.0579(10) 0.0513(8) -0.0068(7) 0.0206(7) 0.0019(8)
C3 0.0542(9) 0.0640(11) 0.0575(9) -0.0095(8) 0.0298(8) 0.0059(8)
C4 0.0584(9) 0.0525(10) 0.0423(8) -0.0109(8) 0.0207(7) 0.0026(7)
C5 0.0480(8) 0.0463(9) 0.0346(7) -0.0061(7) 0.0139(6) -0.0019(6)
C6 0.0420(7) 0.0431(8) 0.0339(7) -0.0057(6) 0.0137(5) -0.0033(6)
C7 0.0627(10) 0.0472(9) 0.0451(8) -0.0005(8) 0.0181(7) 0.0033(7)
C8 0.0598(10) 0.0561(11) 0.0604(10) 0.0137(8) 0.0238(8) 0.0054(8)
C9 0.0508(9) 0.0624(11) 0.0618(10) 0.0030(8) 0.0284(8) 0.0031(8)
C10 0.0495(8) 0.0500(9) 0.0486(8) -0.0012(7) 0.0235(7) 0.0034(7)
C11 0.0420(7) 0.0430(8) 0.0392(7) -0.0017(6) 0.0144(6) -0.0034(6)
C12 0.0401(7) 0.0571(10) 0.0548(9) 0.0040(7) 0.0197(7) -0.0062(8)
C13 0.0443(8) 0.0492(10) 0.0638(10) 0.0121(7) 0.0124(7) -0.0031(8)
C14 0.0518(9) 0.0412(9) 0.0516(8) 0.0063(7) 0.0134(7) 0.0015(7)
C15 0.0509(8) 0.0481(9) 0.0544(9) 0.0072(7) 0.0259(7) 0.0060(7)
C16 0.0436(7) 0.0472(9) 0.0506(8) 0.0105(7) 0.0205(6) 0.0050(7)
O1S 0.0556(12) 0.0450(13) 0.0529(12) 0.0055(11) 0.0286(10) 0.0051(10)
C1S 0.105(3) 0.058(2) 0.090(2) 0.0000 0.052(2) 0.0000

loop_
_atom_site_type_symbol
_atom_site_label
_atom_site_fract_x
_atom_site_fract_y
_atom_site_fract_z
_atom_site_U_iso_or_equiv
_atom_site_thermal_displace_type
_atom_site_calc_flag
_atom_site_refinement_flags
_atom_site_occupancy
O O1 0.05411(5) 0.9010(2) 0.10115(8) 0.0693(5) Uani d . 1.000
O O2 0.09325(5) 1.7942(2) -0.17549(9) 0.0775(5) Uani d . 1.000
N N1 0.13875(5) 0.98315(19) 0.04654(7) 0.0426(4) Uani d . 1.000
N N2 0.09869(5) 1.1128(2) 0.02339(7) 0.0454(4) Uani d . 1.000
C C1 0.13793(5) 0.8158(2) 0.09375(8) 0.0408(4) Uani d . 1.000
C C2 0.09520(6) 0.7749(3) 0.12016(10) 0.0516(5) Uani d . 1.000
C C3 0.09810(7) 0.5873(3) 0.16635(10) 0.0563(6) Uani d . 1.000
C C4 0.13956(6) 0.4517(3) 0.18484(9) 0.0510(5) Uani d . 1.000
C C5 0.18354(6) 0.4878(2) 0.16088(8) 0.0439(5) Uani d . 1.000
C C6 0.18351(5) 0.6722(2) 0.11622(8) 0.0402(4) Uani d . 1.000
C C7 0.22698(6) 0.3453(3) 0.18175(9) 0.0529(5) Uani d . 1.000
C C8 0.26920(7) 0.3855(3) 0.16014(10) 0.0590(6) Uani d . 1.000
C C9 0.26971(6) 0.5681(3) 0.11681(10) 0.0565(6) Uani d . 1.000
C C10 0.22765(6) 0.7090(3) 0.09506(9) 0.0482(5) Uani d . 1.000
C C11 0.09846(5) 1.2857(2) -0.02644(8) 0.0421(4) Uani d . 1.000
C C12 0.05513(6) 1.4243(3) -0.04920(10) 0.0505(5) Uani d . 1.000
C C13 0.05257(6) 1.5962(3) -0.09868(10) 0.0555(5) Uani d . 1.000
C C14 0.09319(6) 1.6298(2) -0.12578(9) 0.0507(5) Uani d . 1.000
C C15 0.13698(6) 1.4922(2) -0.10218(9) 0.0497(5) Uani d . 1.000
C C16 0.13961(6) 1.3214(2) -0.05285(9) 0.0467(5) Uani d . 1.000
O O1S -0.00722(9) 2.0049(3) -0.21505(14) 0.0490(7) Uani d P 0.500
C C1S 0.00000 2.1846(5) -0.25000 0.0803(14) Uani d S 1.000
H H2A 0.07230 1.09380 0.03830 0.0540 Uiso c R 1.000
H H2B 0.06390 1.85490 -0.19190 0.1160 Uiso c R 1.000
H H3A 0.07060 0.55830 0.18400 0.0680 Uiso c R 1.000
H H4A 0.13970 0.32990 0.21430 0.0610 Uiso c R 1.000
H H7A 0.22690 0.22250 0.21060 0.0630 Uiso c R 1.000
H H8A 0.29780 0.29040 0.17440 0.0710 Uiso c R 1.000
H H9A 0.29880 0.59470 0.10250 0.0680 Uiso c R 1.000
H H10A 0.22840 0.83040 0.06590 0.0580 Uiso c R 1.000
H H12A 0.02760 1.40130 -0.03110 0.0610 Uiso c R 1.000
H H13A 0.02350 1.68920 -0.11370 0.0670 Uiso c R 1.000
H H15A 0.16470 1.51600 -0.11990 0.0600 Uiso c R 1.000
H H16A 0.16900 1.22980 -0.03720 0.0560 Uiso c R 1.000
H H1SA -0.035(2) 2.289(9) -0.284(3) 0.1210 Uiso d P 0.500
H H1O -0.02100 2.04990 -0.17790 0.0740 Uiso d RP 0.500
H H1SB 0.0081(13) 2.124(4) -0.2876(18) 0.1210 Uiso d . 1.000

loop_
_atom_type_symbol
_atom_type_description
_atom_type_scat_dispersion_real
_atom_type_scat_dispersion_imag
_atom_type_scat_source
C C 0.0033 0.0016 'International Tables Vol C Tables 4.2.6.8 and 6.1.1.4'
H H 0.0000 0.0000 'International Tables Vol C Tables 4.2.6.8 and 6.1.1.4'
N N 0.0061 0.0033 'International Tables Vol C Tables 4.2.6.8 and 6.1.1.4'
O O 0.0106 0.0060 'International Tables Vol C Tables 4.2.6.8 and 6.1.1.4'

loop_
_geom_angle_atom_site_label_1
_geom_angle_atom_site_label_2
_geom_angle_atom_site_label_3
_geom_angle_site_symmetry_1
_geom_angle_site_symmetry_3
_geom_angle
_geom_angle_publ_flag
C14 O2 H2B . . 109.00 no
C1S O1S H1O . . 104.00 no
C1S O1S H1SB . 2_554 37(2) no
H1O O1S H1SB . 2_554 67.00 no
N2 N1 C1 . . 118.42(14) no
N1 N2 C11 . . 119.27(13) no
N1 N2 H2A . . 120.00 no
C11 N2 H2A . . 120.00 no
C2 C1 C6 . . 120.15(13) no
N1 C1 C2 . . 123.90(14) no
N1 C1 C6 . . 115.94(13) no
O1 C2 C1 . . 121.39(16) no
O1 C2 C3 . . 120.43(16) no
C1 C2 C3 . . 118.16(16) no
C2 C3 C4 . . 121.44(18) no
C3 C4 C5 . . 122.32(16) no
C4 C5 C7 . . 121.51(14) no
C6 C5 C7 . . 119.48(15) no
C4 C5 C6 . . 119.01(14) no
C1 C6 C5 . . 118.87(13) no
C1 C6 C10 . . 122.60(13) no
C5 C6 C10 . . 118.53(14) no
C5 C7 C8 . . 120.54(16) no
C7 C8 C9 . . 120.30(18) no
C8 C9 C10 . . 120.39(17) no
C6 C10 C9 . . 120.76(16) no
N2 C11 C12 . . 117.83(14) no
N2 C11 C16 . . 122.48(13) no
C12 C11 C16 . . 119.70(13) no
C11 C12 C13 . . 120.33(16) no
C12 C13 C14 . . 119.86(16) no
O2 C14 C13 . . 123.34(15) no
C13 C14 C15 . . 119.84(14) no
O2 C14 C15 . . 116.82(15) no
C14 C15 C16 . . 120.34(16) no
C11 C16 C15 . . 119.93(14) no
C4 C3 H3A . . 119.00 no
C2 C3 H3A . . 119.00 no
C3 C4 H4A . . 119.00 no
C5 C4 H4A . . 119.00 no
C5 C7 H7A . . 120.00 no
C8 C7 H7A . . 120.00 no
C9 C8 H8A . . 120.00 no
C7 C8 H8A . . 120.00 no
C8 C9 H9A . . 120.00 no
C10 C9 H9A . . 120.00 no
C6 C10 H10A . . 120.00 no
C9 C10 H10A . . 120.00 no
C11 C12 H12A . . 120.00 no
C13 C12 H12A . . 120.00 no
C12 C13 H13A . . 120.00 no
C14 C13 H13A . . 120.00 no
C16 C15 H15A . . 120.00 no
C14 C15 H15A . . 120.00 no
C11 C16 H16A . . 120.00 no
C15 C16 H16A . . 120.00 no
O1S C1S O1S . 2_554 64.2(2) no
O1S C1S H1SA . . 120(3) no
O1S C1S H1SB . . 95.7(18) no
O1S C1S H1SA . 2_554 121(3) no
O1S C1S H1SB . 2_554 31.5(18) no
H1SA C1S H1SB . . 106(3) no
O1S C1S H1SA 2_554 . 121(3) no
H1SA C1S H1SA . 2_554 107(4) no
H1SA C1S H1SB . 2_554 105(4) no
O1S C1S H1SB 2_554 . 31.5(18) no
H1SA C1S H1SB 2_554 . 105(4) no
H1SB C1S H1SB . 2_554 127(3) no
O1S C1S H1SA 2_554 2_554 120(3) no
O1S C1S H1SB 2_554 2_554 95.7(18) no
H1SA C1S H1SB 2_554 2_554 106(3) no

loop_
_geom_bond_atom_site_label_1
_geom_bond_atom_site_label_2
_geom_bond_site_symmetry_2
_geom_bond_distance
_geom_bond_publ_flag
O1 C2 . 1.295(2) no
O2 C14 . 1.362(2) no
O2 H2B . 0.8200 no
O1S C1S . 1.347(3) no
O1S H1SB 2_554 0.76(3) no
O1S H1O . 0.9200 no
N1 N2 . 1.2848(19) no
N1 C1 . 1.3538(18) no
N2 C11 . 1.4027(18) no
N2 H2A . 0.8600 no
C1 C6 . 1.449(2) no
C1 C2 . 1.429(2) no
C2 C3 . 1.426(3) no
C3 C4 . 1.341(3) no
C4 C5 . 1.428(2) no
C5 C7 . 1.405(2) no
C5 C6 . 1.4093(19) no
C6 C10 . 1.402(2) no
C7 C8 . 1.362(3) no
C8 C9 . 1.390(3) no
C9 C10 . 1.370(3) no
C11 C16 . 1.384(2) no
C11 C12 . 1.385(2) no
C12 C13 . 1.380(3) no
C13 C14 . 1.376(2) no
C14 C15 . 1.389(2) no
C15 C16 . 1.372(2) no
C3 H3A . 0.9300 no
C4 H4A . 0.9300 no
C7 H7A . 0.9300 no
C8 H8A . 0.9300 no
C9 H9A . 0.9300 no
C10 H10A . 0.9300 no
C12 H12A . 0.9300 no
C13 H13A . 0.9300 no
C15 H15A . 0.9300 no
C16 H16A . 0.9300 no
C1S H1SA . 1.11(6) no
C1S H1SB . 0.87(3) no
C1S H1SA 2_554 1.11(6) no
C1S H1SB 2_554 0.87(3) no

loop_
_geom_hbond_atom_site_label_D
_geom_hbond_atom_site_label_H
_geom_hbond_atom_site_label_A
_geom_hbond_site_symmetry_A
_geom_hbond_distance_DH
_geom_hbond_distance_HA
_geom_hbond_distance_DA
_geom_hbond_angle_DHA
_geom_hbond_publ_flag
O1S H1O O1 3_585 0.92 1.92 2.832(3) 171 yes
N2 H2A O1 . 0.86 1.84 2.540(2) 137 yes
O2 H2B O1S . 0.82 2.03 2.841(3) 172 yes
O2 H2B O1S 2_554 0.82 1.97 2.690(3) 146 yes
C1S H1SA Cg3 2_564 1.11(6) 2.58(5) 3.555(2) 147(4) yes
C7 H7A Cg2 6_545 0.93 2.73 3.521(2) 144 yes

loop_
_geom_torsion_atom_site_label_1
_geom_torsion_atom_site_label_2
_geom_torsion_atom_site_label_3
_geom_torsion_atom_site_label_4
_geom_torsion
_geom_torsion_publ_flag
C1 N1 N2 C11 -179.19(12) no
N2 N1 C1 C2 -0.5(2) no
N2 N1 C1 C6 178.51(12) no
N1 N2 C11 C12 -178.98(13) no
N1 N2 C11 C16 0.9(2) no
N1 C1 C2 O1 -1.3(2) no
N1 C1 C2 C3 177.00(14) no
C6 C1 C2 O1 179.78(14) no
C6 C1 C2 C3 -2.0(2) no
N1 C1 C6 C5 -176.08(12) no
N1 C1 C6 C10 3.72(19) no
C2 C1 C6 C5 2.97(19) no
C2 C1 C6 C10 -177.23(14) no
O1 C2 C3 C4 178.23(16) no
C1 C2 C3 C4 0.0(2) no
C2 C3 C4 C5 1.1(3) no
C3 C4 C5 C6 0.0(2) no
C3 C4 C5 C7 179.16(15) no
C4 C5 C6 C1 -1.97(19) no
C4 C5 C6 C10 178.22(13) no
C7 C5 C6 C1 178.85(13) no
C7 C5 C6 C10 -1.0(2) no
C4 C5 C7 C8 -178.29(15) no
C6 C5 C7 C8 0.9(2) no
C1 C6 C10 C9 -179.35(14) no
C5 C6 C10 C9 0.5(2) no
C5 C7 C8 C9 -0.2(2) no
C7 C8 C9 C10 -0.3(3) no
C8 C9 C10 C6 0.2(2) no
N2 C11 C12 C13 -179.50(14) no
C16 C11 C12 C13 0.7(2) no
N2 C11 C16 C15 179.40(13) no
C12 C11 C16 C15 -0.8(2) no
C11 C12 C13 C14 0.2(2) no
C12 C13 C14 O2 179.21(15) no
C12 C13 C14 C15 -0.9(2) no
O2 C14 C15 C16 -179.31(13) no
C13 C14 C15 C16 0.8(2) no
C14 C15 C16 C11 0.0(2) no
